data_7704604
loop_
_publ_author_name
'Pantalon Juraj, Natalija'
'Krklec, Marko'
'Novosel, Tiana'
'Peri\'c, Berislav'
'Vianello, Robert'
'Rai\'c-Mali\'c, Silvana'
'Kirin, Sre\'cko I'

_publ_section_title
;
 Copper(ii) and zinc(ii) complexes of mono- and
 bis-1,2,3-triazole-substituted heterocyclic ligands.
;
_journal_issue 26
_journal_name_full 'Dalton transactions (Cambridge, England : 2003)'
_journal_page_first 9002
_journal_page_last 9015
_journal_paper_doi 10.1039/d0dt01244k
_journal_volume 49
_journal_year 2020
_chemical_formula_moiety 'C54 H48 Cu N16 S2 2+, F6 Si, 2-, 3.6(H2 O)'
_chemical_formula_sum 'C54 H55.2 Cu F6 N16 O3.6 S2 Si'
_chemical_formula_weight 1255.7
_space_group_crystal_system monoclinic
_space_group_IT_number 14
_space_group_name_Hall '-P 2ybc'
_space_group_name_H-M_alt 'P 1 21/c 1'
_atom_sites_solution_hydrogens geom
_atom_sites_solution_primary direct
_atom_sites_solution_secondary difmap
_audit_block_doi 10.5517/ccdc.csd.cc24xv97
_audit_creation_method SHELXL-2018/3
_audit_update_record
;
2020-05-13 deposited with the CCDC.	2020-06-04 downloaded from the CCDC.
;
_cell_angle_alpha 90
_cell_angle_beta 106.089(5)
_cell_angle_gamma 90
_cell_formula_units_Z 2
_cell_length_a 11.5387(5)
_cell_length_b 16.3557(5)
_cell_length_c 16.1961(7)
_cell_measurement_reflns_used 2263
_cell_measurement_temperature 293(2)
_cell_measurement_theta_max 61.0430
_cell_measurement_theta_min 4.7930
_cell_volume 2936.9(2)
_computing_cell_refinement 'CrysAlisPro 1.171.38.46 (Rigaku OD, 2015)'
_computing_data_collection 'CrysAlisPro 1.171.38.46 (Rigaku OD, 2015)'
_computing_data_reduction 'CrysAlisPro 1.171.38.46 (Rigaku OD, 2015)'
_computing_structure_refinement 'SHELXL-2018/3 (Sheldrick, 2018)'
_computing_structure_solution 'SHELXT-2018/3 (Sheldrick, 2018)'
_diffrn_ambient_temperature 293(2)
_diffrn_detector_area_resol_mean 10.4323
_diffrn_measured_fraction_theta_full 0.972
_diffrn_measured_fraction_theta_max 0.972
_diffrn_measurement_device_type 'Xcalibur, Ruby, Nova'
_diffrn_measurement_method '\w scans'
_diffrn_radiation_type CuK\a
_diffrn_radiation_wavelength 1.54184
_diffrn_reflns_av_R_equivalents 0.0424
_diffrn_reflns_av_unetI/netI 0.0525
_diffrn_reflns_Laue_measured_fraction_full 0.972
_diffrn_reflns_Laue_measured_fraction_max 0.972
_diffrn_reflns_limit_h_max 9
_diffrn_reflns_limit_h_min -13
_diffrn_reflns_limit_k_max 18
_diffrn_reflns_limit_k_min -11
_diffrn_reflns_limit_l_max 15
_diffrn_reflns_limit_l_min -18
_diffrn_reflns_number 8576
_diffrn_reflns_point_group_measured_fraction_full 0.972
_diffrn_reflns_point_group_measured_fraction_max 0.972
_diffrn_reflns_theta_full 62.144
_diffrn_reflns_theta_max 62.144
_diffrn_reflns_theta_min 3.921
_diffrn_source 'micro-focus sealed X-ray tube'
_exptl_absorpt_coefficient_mu 2.05
_exptl_absorpt_correction_T_max 1.00000
_exptl_absorpt_correction_T_min 0.32059
_exptl_absorpt_correction_type multi-scan
_exptl_absorpt_process_details
;
CrysAlisPro 1.171.38.46 (Rigaku Oxford Diffraction, 2015)
Empirical absorption correction using spherical harmonics,
 implemented in SCALE3 ABSPACK scaling algorithm.
;
_exptl_crystal_colour pink
_exptl_crystal_density_diffrn 1.420
_exptl_crystal_description cube
_exptl_crystal_F_000 1298.0
_exptl_crystal_size_max 0.3
_exptl_crystal_size_mid 0.2
_exptl_crystal_size_min 0.1
_refine_diff_density_max 0.756
_refine_diff_density_min -0.311
_refine_diff_density_rms 0.079
_refine_ls_extinction_method none
_refine_ls_goodness_of_fit_ref 1.016
_refine_ls_hydrogen_treatment constr
_refine_ls_matrix_type full
_refine_ls_number_parameters 364
_refine_ls_number_reflns 4517
_refine_ls_number_restraints 0
_refine_ls_restrained_S_all 1.016
_refine_ls_R_factor_all 0.0777
_refine_ls_R_factor_gt 0.0586
_refine_ls_shift/su_max 0.000
_refine_ls_shift/su_mean 0.000
_refine_ls_structure_factor_coef Fsqd
_refine_ls_weighting_details 'w=1/[\s^2^(Fo^2^)+(0.1033P)^2^] where P=(Fo^2^+2Fc^2^)/3'
_refine_ls_weighting_scheme calc
_refine_ls_wR_factor_gt 0.1521
_refine_ls_wR_factor_ref 0.1730
_reflns_Friedel_coverage 0.000
_reflns_number_gt 3263
_reflns_number_total 4517
_reflns_threshold_expression 'I > 2\s(I)'
_cod_data_source_file d0dt01244k3.cif
_cod_data_source_block 10cCu
_cod_depositor_comments 'Adding full bibliography for 7704600--7704605.cif.'
_cod_original_sg_symbol_H-M 'P 21/c'
_cod_database_code 7704604
_shelx_shelxl_version_number 2018/3
_shelx_space_group_comment
;
The symmetry employed for this shelxl refinement is uniquely defined
by the following loop, which should always be used as a source of
symmetry information in preference to the above space-group names.
They are only intended as comments.
;

loop_
_space_group_symop_operation_xyz
'x, y, z'
'-x, y+1/2, -z+1/2'
'-x, -y, -z'
'x, -y-1/2, z-1/2'

loop_
_atom_site_label
_atom_site_type_symbol
_atom_site_fract_x
_atom_site_fract_y
_atom_site_fract_z
_atom_site_U_iso_or_equiv
_atom_site_adp_type
_atom_site_occupancy
_atom_site_site_symmetry_order
_atom_site_calc_flag
_atom_site_refinement_flags_posn
_atom_site_refinement_flags_adp
_atom_site_refinement_flags_occupancy
_atom_site_disorder_assembly
_atom_site_disorder_group
Cu1 Cu 0.500000 0.500000 0.500000 0.0391(2) Uani 1 2 d S . P . .
C1 C 0.7718(3) 0.4744(2) 0.4732(2) 0.0471(8) Uani 1 1 d . . . . .
S1 S 0.84471(9) 0.49603(6) 0.58068(7) 0.0582(3) Uani 1 1 d . . . . .
C2 C 0.9122(3) 0.5789(2) 0.5449(3) 0.0527(9) Uani 1 1 d . . . . .
C3 C 0.9937(4) 0.6341(3) 0.5939(3) 0.0701(11) Uani 1 1 d . . . . .
H3 H 1.020769 0.629039 0.653403 0.084 Uiso 1 1 calc R U . . .
C4 C 1.0335(4) 0.6965(3) 0.5519(4) 0.0723(13) Uani 1 1 d . . . . .
H4 H 1.087013 0.735133 0.583299 0.087 Uiso 1 1 calc R U . . .
C5 C 0.9943(4) 0.7022(3) 0.4633(3) 0.0686(12) Uani 1 1 d . . . . .
H5 H 1.022281 0.744925 0.436060 0.082 Uiso 1 1 calc R U . . .
C6 C 0.9154(3) 0.6467(2) 0.4145(3) 0.0618(10) Uani 1 1 d . . . . .
H6 H 0.890730 0.650944 0.354921 0.074 Uiso 1 1 calc R U . . .
C7 C 0.8732(3) 0.5838(2) 0.4565(2) 0.0508(9) Uani 1 1 d . . . . .
N1 N 0.7919(3) 0.52299(19) 0.4155(2) 0.0522(8) Uani 1 1 d . . . . .
N2 N 0.6874(3) 0.41203(18) 0.4526(2) 0.0524(7) Uani 1 1 d . . . . .
C81_1 C 0.6301(3) 0.3982(2) 0.3618(2) 0.0535(9) Uani 1 1 d . . . . .
H8A_1 H 0.594633 0.343934 0.354263 0.064 Uiso 1 1 calc R U . . .
H8B_1 H 0.690767 0.400247 0.330709 0.064 Uiso 1 1 calc R U . . .
C9_1 C 0.5345(3) 0.4597(2) 0.3248(2) 0.0478(8) Uani 1 1 d . . . . .
C10_1 C 0.4888(4) 0.4877(3) 0.2439(2) 0.0597(11) Uani 1 1 d . . . . .
H10_1 H 0.511059 0.472043 0.195212 0.072 Uiso 1 1 calc R U . . .
N3_1 N 0.4743(3) 0.49908(16) 0.37412(19) 0.0457(7) Uani 1 1 d . . . . .
N4_1 N 0.3953(3) 0.5502(2) 0.32759(19) 0.0579(8) Uani 1 1 d . . . . .
N5_1 N 0.4046(3) 0.5427(2) 0.24826(19) 0.0607(8) Uani 1 1 d . . . . .
C11_1 C 0.3286(5) 0.5927(4) 0.1782(3) 0.0891(15) Uani 1 1 d . . . . .
H11B_1 H 0.284254 0.557061 0.132387 0.107 Uiso 1 1 calc R U . . .
H11A_1 H 0.379771 0.627750 0.154957 0.107 Uiso 1 1 calc R U . . .
C12_1 C 0.2426(5) 0.6437(3) 0.2083(3) 0.0775(13) Uani 1 1 d . . . . .
C13_1 C 0.1280(6) 0.6226(5) 0.2017(5) 0.121(2) Uani 1 1 d . . . . .
H13_1 H 0.098431 0.573138 0.176136 0.145 Uiso 1 1 calc R U . . .
C14_1 C 0.0525(10) 0.6737(10) 0.2324(9) 0.201(7) Uani 1 1 d . . . . .
H14_1 H -0.027619 0.659658 0.225732 0.242 Uiso 1 1 calc R U . . .
C15_1 C 0.0989(15) 0.7452(9) 0.2725(8) 0.196(8) Uani 1 1 d . . . . .
H15_1 H 0.048891 0.778980 0.293648 0.235 Uiso 1 1 calc R U . . .
C16_1 C 0.2180(12) 0.7691(5) 0.2830(5) 0.151(4) Uani 1 1 d . . . . .
H16_1 H 0.248824 0.817307 0.311067 0.182 Uiso 1 1 calc R U . . .
C17_1 C 0.2870(6) 0.7177(4) 0.2496(3) 0.0977(17) Uani 1 1 d . . . . .
H17_1 H 0.366568 0.732202 0.254407 0.117 Uiso 1 1 calc R U . . .
C8_2 C 0.6907(3) 0.3433(2) 0.5106(3) 0.0528(9) Uani 1 1 d . . . . .
H8A_2 H 0.738222 0.357816 0.568083 0.063 Uiso 1 1 calc R U . . .
H8B_2 H 0.728644 0.296668 0.491675 0.063 Uiso 1 1 calc R U . . .
C9_2 C 0.5663(3) 0.3212(2) 0.5120(2) 0.0454(8) Uani 1 1 d . . . . .
C10_2 C 0.5145(3) 0.2490(2) 0.5230(3) 0.0492(9) Uani 1 1 d . . . . .
H10_2 H 0.550514 0.197611 0.530047 0.059 Uiso 1 1 calc R U . . .
N3_2 N 0.4802(2) 0.37900(17) 0.50407(17) 0.0430(7) Uani 1 1 d . . . . .
N4_2 N 0.3785(3) 0.34686(17) 0.51039(18) 0.0462(7) Uani 1 1 d . . . . .
N5_2 N 0.4007(3) 0.26700(17) 0.52144(19) 0.0483(7) Uani 1 1 d . . . . .
C11_2 C 0.3056(3) 0.2128(2) 0.5343(2) 0.0569(10) Uani 1 1 d . . . . .
H11A_2 H 0.317399 0.158543 0.513712 0.068 Uiso 1 1 calc R U . . .
H11B_2 H 0.228082 0.232630 0.499774 0.068 Uiso 1 1 calc R U . . .
C12_2 C 0.3024(3) 0.2064(2) 0.6259(3) 0.0547(9) Uani 1 1 d . . . . .
C13_2 C 0.3547(4) 0.2625(3) 0.6887(3) 0.0709(12) Uani 1 1 d . . . . .
H13_2 H 0.400417 0.305164 0.676258 0.085 Uiso 1 1 calc R U . . .
C14_2 C 0.3396(5) 0.2557(4) 0.7695(3) 0.0927(17) Uani 1 1 d . . . . .
H14_2 H 0.373756 0.294603 0.811048 0.111 Uiso 1 1 calc R U . . .
C15_2 C 0.2746(5) 0.1922(5) 0.7898(4) 0.0966(18) Uani 1 1 d . . . . .
H15_2 H 0.265835 0.187329 0.844940 0.116 Uiso 1 1 calc R U . . .
C16_2 C 0.2231(6) 0.1365(4) 0.7281(4) 0.0946(16) Uani 1 1 d . . . . .
H16_2 H 0.178264 0.093563 0.741065 0.114 Uiso 1 1 calc R U . . .
C17_2 C 0.2368(4) 0.1430(3) 0.6474(3) 0.0763(13) Uani 1 1 d . . . . .
H17_2 H 0.201409 0.104245 0.606132 0.092 Uiso 1 1 calc R U . . .
Si1 Si 0.500000 0.000000 0.500000 0.0568(4) Uani 1 2 d S . P . .
F1 F 0.3737(3) 0.01416(19) 0.5286(2) 0.0979(9) Uani 1 1 d . . . . .
F2 F 0.4588(3) 0.07510(14) 0.42685(15) 0.0802(8) Uani 1 1 d . . . . .
F3 F 0.4330(3) -0.06746(15) 0.42441(17) 0.0966(9) Uani 1 1 d . . . . .

loop_
_atom_site_aniso_label
_atom_site_aniso_U_11
_atom_site_aniso_U_22
_atom_site_aniso_U_33
_atom_site_aniso_U_23
_atom_site_aniso_U_13
_atom_site_aniso_U_12
Cu1 0.0556(4) 0.0275(4) 0.0411(4) 0.0012(3) 0.0249(3) 0.0034(3)
C1 0.0467(18) 0.0401(19) 0.062(2) 0.0038(17) 0.0272(16) 0.0024(16)
S1 0.0621(6) 0.0538(6) 0.0623(6) 0.0044(4) 0.0231(5) -0.0022(4)
C2 0.0485(19) 0.044(2) 0.070(3) -0.0038(18) 0.0245(17) 0.0017(16)
C3 0.065(2) 0.067(3) 0.081(3) -0.012(2) 0.024(2) -0.008(2)
C4 0.060(2) 0.059(3) 0.107(4) -0.019(2) 0.037(2) -0.014(2)
C5 0.060(2) 0.049(2) 0.110(4) -0.003(2) 0.045(2) -0.010(2)
C6 0.061(2) 0.050(2) 0.086(3) 0.003(2) 0.040(2) -0.0038(19)
C7 0.0463(18) 0.047(2) 0.068(3) -0.0032(18) 0.0305(17) -0.0001(16)
N1 0.0536(17) 0.0435(16) 0.070(2) -0.0043(15) 0.0343(15) -0.0048(14)
N2 0.0568(17) 0.0436(17) 0.0619(19) 0.0069(14) 0.0248(14) -0.0064(14)
C81_1 0.064(2) 0.045(2) 0.061(2) -0.0053(18) 0.0342(18) -0.0040(18)
C9_1 0.060(2) 0.046(2) 0.047(2) -0.0067(16) 0.0301(16) -0.0037(17)
C10_1 0.075(3) 0.068(3) 0.045(2) -0.0011(18) 0.0311(19) 0.005(2)
N3_1 0.0607(17) 0.0371(16) 0.0449(17) 0.0017(13) 0.0240(14) 0.0029(13)
N4_1 0.077(2) 0.056(2) 0.0456(18) 0.0065(15) 0.0250(15) 0.0108(17)
N5_1 0.077(2) 0.067(2) 0.0421(18) 0.0042(16) 0.0228(15) 0.0079(18)
C11_1 0.117(4) 0.096(4) 0.055(3) 0.020(3) 0.025(3) 0.034(3)
C12_1 0.093(3) 0.066(3) 0.077(3) 0.026(3) 0.031(2) 0.020(3)
C13_1 0.087(4) 0.135(6) 0.145(6) 0.072(5) 0.040(4) 0.009(4)
C14_1 0.132(7) 0.286(15) 0.225(13) 0.179(13) 0.115(9) 0.094(11)
C15_1 0.245(17) 0.242(15) 0.150(10) 0.121(10) 0.136(11) 0.154(14)
C16_1 0.261(12) 0.114(6) 0.089(5) 0.037(4) 0.066(6) 0.087(8)
C17_1 0.129(5) 0.087(4) 0.080(4) 0.021(3) 0.034(3) 0.030(4)
C8_2 0.053(2) 0.0391(19) 0.073(3) 0.0137(18) 0.0277(17) 0.0070(16)
C9_2 0.056(2) 0.0307(18) 0.055(2) 0.0001(15) 0.0253(15) 0.0051(16)
C10_2 0.064(2) 0.0252(18) 0.069(2) 0.0027(15) 0.0345(18) 0.0050(15)
N3_2 0.0527(16) 0.0324(15) 0.0498(17) 0.0020(12) 0.0240(13) 0.0018(13)
N4_2 0.0573(17) 0.0351(16) 0.0535(17) 0.0034(13) 0.0272(13) 0.0031(13)
N5_2 0.0574(18) 0.0348(15) 0.0590(19) 0.0009(13) 0.0268(14) -0.0024(13)
C11_2 0.063(2) 0.045(2) 0.068(3) 0.0017(18) 0.0280(18) -0.0132(18)
C12_2 0.056(2) 0.048(2) 0.069(3) 0.0155(19) 0.0327(18) 0.0066(17)
C13_2 0.071(3) 0.082(3) 0.060(3) 0.003(2) 0.019(2) -0.007(2)
C14_2 0.096(4) 0.121(5) 0.063(3) -0.001(3) 0.025(3) 0.001(3)
C15_2 0.098(4) 0.136(5) 0.068(3) 0.035(4) 0.044(3) 0.022(4)
C16_2 0.114(4) 0.092(4) 0.096(4) 0.034(3) 0.059(3) 0.003(3)
C17_2 0.093(3) 0.060(3) 0.091(3) 0.017(2) 0.051(3) -0.004(2)
Si1 0.0947(11) 0.0352(8) 0.0509(9) 0.0041(6) 0.0376(8) 0.0072(7)
F1 0.121(2) 0.097(2) 0.100(2) 0.0234(16) 0.0693(18) 0.0272(17)
F2 0.136(2) 0.0495(13) 0.0671(15) 0.0137(11) 0.0484(14) 0.0161(14)
F3 0.168(3) 0.0491(14) 0.0721(17) -0.0051(12) 0.0320(16) -0.0096(16)

loop_
_atom_type_symbol
_atom_type_description
_atom_type_scat_dispersion_real
_atom_type_scat_dispersion_imag
_atom_type_scat_source
C C 0.0181 0.0091 'International Tables Vol C Tables 4.2.6.8 and 6.1.1.4'
H H 0.0000 0.0000 'International Tables Vol C Tables 4.2.6.8 and 6.1.1.4'
Cu Cu -1.9646 0.5888 'International Tables Vol C Tables 4.2.6.8 and 6.1.1.4'
F F 0.0727 0.0534 'International Tables Vol C Tables 4.2.6.8 and 6.1.1.4'
N N 0.0311 0.0180 'International Tables Vol C Tables 4.2.6.8 and 6.1.1.4'
O O 0.0492 0.0322 'International Tables Vol C Tables 4.2.6.8 and 6.1.1.4'
S S 0.3331 0.5567 'International Tables Vol C Tables 4.2.6.8 and 6.1.1.4'
Si Si 0.2541 0.3302 'International Tables Vol C Tables 4.2.6.8 and 6.1.1.4'

loop_
_citation_id
_citation_doi
_citation_year
1 10.26434/chemrxiv.12117558.v1 2020

loop_
_geom_angle_atom_site_label_1
_geom_angle_atom_site_label_2
_geom_angle_atom_site_label_3
_geom_angle
_geom_angle_site_symmetry_1
_geom_angle_site_symmetry_3
_geom_angle_publ_flag
N3_1 Cu1 N3_1 180.0 . 3_666 ?
N3_1 Cu1 N3_2 92.33(11) . . ?
N3_1 Cu1 N3_2 87.67(11) 3_666 . ?
N3_1 Cu1 N3_2 87.67(11) . 3_666 ?
N3_1 Cu1 N3_2 92.33(11) 3_666 3_666 ?
N3_2 Cu1 N3_2 180.0 . 3_666 ?
N1 C1 N2 122.1(3) . . ?
N1 C1 S1 117.5(3) . . ?
N2 C1 S1 120.1(3) . . ?
C2 S1 C1 87.86(18) . . ?
C7 C2 C3 122.1(4) . . ?
C7 C2 S1 110.1(3) . . ?
C3 C2 S1 127.8(3) . . ?
C4 C3 C2 117.9(4) . . ?
C3 C4 C5 120.4(4) . . ?
C6 C5 C4 121.8(4) . . ?
C5 C6 C7 118.3(4) . . ?
C2 C7 C6 119.4(4) . . ?
C2 C7 N1 115.7(3) . . ?
C6 C7 N1 124.8(4) . . ?
C1 N1 C7 108.9(3) . . ?
C1 N2 C81_1 116.8(3) . . ?
C1 N2 C8_2 121.4(3) . . ?
C81_1 N2 C8_2 117.0(3) . . ?
N2 C81_1 C9_1 112.4(3) . . ?
C10_1 C9_1 N3_1 106.5(3) . . ?
C10_1 C9_1 C81_1 131.8(3) . . ?
N3_1 C9_1 C81_1 121.7(3) . . ?
N5_1 C10_1 C9_1 105.7(3) . . ?
N4_1 N3_1 C9_1 110.6(3) . . ?
N4_1 N3_1 Cu1 118.0(2) . . ?
C9_1 N3_1 Cu1 131.0(2) . . ?
N3_1 N4_1 N5_1 105.6(3) . . ?
N4_1 N5_1 C10_1 111.6(3) . . ?
N4_1 N5_1 C11_1 120.3(3) . . ?
C10_1 N5_1 C11_1 128.1(3) . . ?
N5_1 C11_1 C12_1 111.7(4) . . ?
C13_1 C12_1 C17_1 118.7(6) . . ?
C13_1 C12_1 C11_1 124.4(6) . . ?
C17_1 C12_1 C11_1 116.8(5) . . ?
C12_1 C13_1 C14_1 121.1(9) . . ?
C15_1 C14_1 C13_1 118.6(12) . . ?
C14_1 C15_1 C16_1 122.6(12) . . ?
C17_1 C16_1 C15_1 116.2(11) . . ?
C16_1 C17_1 C12_1 122.7(8) . . ?
N2 C8_2 C9_2 110.1(3) . . ?
N3_2 C9_2 C10_2 106.4(3) . . ?
N3_2 C9_2 C8_2 121.1(3) . . ?
C10_2 C9_2 C8_2 132.5(3) . . ?
N5_2 C10_2 C9_2 105.7(3) . . ?
N4_2 N3_2 C9_2 111.2(3) . . ?
N4_2 N3_2 Cu1 120.8(2) . . ?
C9_2 N3_2 Cu1 127.5(2) . . ?
N3_2 N4_2 N5_2 105.1(3) . . ?
N4_2 N5_2 C10_2 111.7(3) . . ?
N4_2 N5_2 C11_2 119.1(3) . . ?
C10_2 N5_2 C11_2 129.1(3) . . ?
N5_2 C11_2 C12_2 114.0(3) . . ?
C13_2 C12_2 C17_2 118.0(4) . . ?
C13_2 C12_2 C11_2 124.0(3) . . ?
C17_2 C12_2 C11_2 117.8(4) . . ?
C14_2 C13_2 C12_2 120.4(5) . . ?
C13_2 C14_2 C15_2 120.7(5) . . ?
C16_2 C15_2 C14_2 119.2(5) . . ?
C15_2 C16_2 C17_2 120.5(5) . . ?
C16_2 C17_2 C12_2 121.2(5) . . ?
F1 Si1 F1 180.0 3_656 . ?
F1 Si1 F3 88.15(18) 3_656 . ?
F1 Si1 F3 91.85(18) . . ?
F1 Si1 F3 91.85(18) 3_656 3_656 ?
F1 Si1 F3 88.15(18) . 3_656 ?
F3 Si1 F3 180.0 . 3_656 ?
F1 Si1 F2 90.23(14) 3_656 . ?
F1 Si1 F2 89.77(14) . . ?
F3 Si1 F2 89.03(13) . . ?
F3 Si1 F2 90.97(13) 3_656 . ?
F1 Si1 F2 89.77(14) 3_656 3_656 ?
F1 Si1 F2 90.22(14) . 3_656 ?
F3 Si1 F2 90.97(13) . 3_656 ?
F3 Si1 F2 89.03(13) 3_656 3_656 ?
F2 Si1 F2 180.0 . 3_656 ?

loop_
_geom_bond_atom_site_label_1
_geom_bond_atom_site_label_2
_geom_bond_distance
_geom_bond_site_symmetry_2
_geom_bond_publ_flag
Cu1 N3_1 1.977(3) . ?
Cu1 N3_1 1.977(3) 3_666 ?
Cu1 N3_2 1.995(3) . ?
Cu1 N3_2 1.995(3) 3_666 ?
C1 N1 1.297(5) . ?
C1 N2 1.385(5) . ?
C1 S1 1.746(4) . ?
S1 C2 1.740(4) . ?
C2 C7 1.379(5) . ?
C2 C3 1.385(6) . ?
C3 C4 1.374(7) . ?
C4 C5 1.384(7) . ?
C5 C6 1.370(6) . ?
C6 C7 1.395(5) . ?
C7 N1 1.401(5) . ?
N2 C81_1 1.454(5) . ?
N2 C8_2 1.459(5) . ?
C81_1 C9_1 1.491(5) . ?
C9_1 C10_1 1.349(5) . ?
C9_1 N3_1 1.358(4) . ?
C10_1 N5_1 1.340(5) . ?
N3_1 N4_1 1.310(4) . ?
N4_1 N5_1 1.324(4) . ?
N5_1 C11_1 1.475(5) . ?
C11_1 C12_1 1.480(7) . ?
C12_1 C13_1 1.341(8) . ?
C12_1 C17_1 1.409(8) . ?
C13_1 C14_1 1.394(14) . ?
C14_1 C15_1 1.372(19) . ?
C15_1 C16_1 1.393(17) . ?
C16_1 C17_1 1.368(10) . ?
C8_2 C9_2 1.486(5) . ?
C9_2 N3_2 1.352(4) . ?
C9_2 C10_2 1.359(5) . ?
C10_2 N5_2 1.339(4) . ?
N3_2 N4_2 1.315(4) . ?
N4_2 N5_2 1.333(4) . ?
N5_2 C11_2 1.470(5) . ?
C11_2 C12_2 1.497(5) . ?
C12_2 C13_2 1.379(6) . ?
C12_2 C17_2 1.385(6) . ?
C13_2 C14_2 1.372(7) . ?
C14_2 C15_2 1.373(8) . ?
C15_2 C16_2 1.362(8) . ?
C16_2 C17_2 1.363(7) . ?
Si1 F1 1.663(3) 3_656 ?
Si1 F1 1.663(3) . ?
Si1 F3 1.670(3) . ?
Si1 F3 1.670(3) 3_656 ?
Si1 F2 1.681(2) . ?
Si1 F2 1.681(2) 3_656 ?
